data_2201415
loop_
_publ_author_name
'Jan\<ca, Michal'
'Ne\<cas, Marek'
'P\<r\'ihoda,  Ji\<r\'i '

_publ_section_title
;Pyridinium
 2-thioxo-2,3-dihydro-1<i>H</i>-naphtho[2,3-<i>d</i>]-1,3,2\l^5^-diazaphosphole-2-thiolate
;
_journal_issue 7
_journal_name_full 'Acta Crystallographica Section E'
_journal_page_first o772
_journal_page_last o773
_journal_paper_doi 10.1107/S1600536802010620
_journal_volume 58
_journal_year 2002
_chemical_formula_iupac 'C5 H6 N1 1+, C10 H8 N2 P1 S2 1-'
_chemical_formula_moiety 'C15 H14 N3 P S2'
_chemical_formula_sum 'C15 H14 N3 P S2'
_chemical_formula_weight 331.38
_chemical_name_systematic
;
 2-thioxo-1,3-dihydro-1H-2\l^5^-naphtho[2,3-d][1,3,2]
 diaza-phosphole-2-thiolate
;
_space_group_IT_number 14
_symmetry_cell_setting monoclinic
_symmetry_space_group_name_Hall '-P 2ybc'
_symmetry_space_group_name_H-M 'P 1 21/c 1'
_atom_sites_solution_hydrogens difmap
_atom_sites_solution_primary direct
_atom_sites_solution_secondary difmap
_audit_creation_method SHELXL-97
_cell_angle_alpha 90.00
_cell_angle_beta 98.005(18)
_cell_angle_gamma 90.00
_cell_formula_units_Z 4
_cell_length_a 11.6700(18)
_cell_length_b 11.930(3)
_cell_length_c 11.108(3)
_cell_measurement_reflns_used 7150
_cell_measurement_temperature 183(2)
_cell_measurement_theta_max 27.0
_cell_measurement_theta_min 2.4
_cell_volume 1531.4(6)
_computing_cell_refinement SMART
_computing_data_collection 'SMART (Bruker, 1999)'
_computing_data_reduction 'SAINT (Bruker, 1999)'
_computing_molecular_graphics SHELXTL
_computing_publication_material SHELXTL
_computing_structure_refinement SHELXTL
_computing_structure_solution 'SHELXTL (Bruker, 1997)'
_diffrn_ambient_temperature 183(2)
_diffrn_measured_fraction_theta_full 0.996
_diffrn_measured_fraction_theta_max 0.996
_diffrn_measurement_device_type 'Bruker SMART three-circle diffractometer [OK?]'
_diffrn_measurement_method \w
_diffrn_radiation_monochromator graphite
_diffrn_radiation_source 'fine-focus sealed tube'
_diffrn_radiation_type MoK\a
_diffrn_radiation_wavelength 0.71069
_diffrn_reflns_av_R_equivalents 0.0247
_diffrn_reflns_av_sigmaI/netI 0.0180
_diffrn_reflns_limit_h_max 14
_diffrn_reflns_limit_h_min -14
_diffrn_reflns_limit_k_max 15
_diffrn_reflns_limit_k_min -15
_diffrn_reflns_limit_l_max 14
_diffrn_reflns_limit_l_min -14
_diffrn_reflns_number 24788
_diffrn_reflns_theta_full 27.00
_diffrn_reflns_theta_max 27.00
_diffrn_reflns_theta_min 1.76
_diffrn_standards_decay_% 0
_diffrn_standards_interval_count 0
_diffrn_standards_interval_time 0
_diffrn_standards_number 0
_exptl_absorpt_coefficient_mu 0.448
_exptl_absorpt_correction_T_max 0.8620
_exptl_absorpt_correction_T_min 0.6461
_exptl_absorpt_correction_type multi-scan
_exptl_absorpt_process_details '(North et al., 1968)'
_exptl_crystal_colour yellow
_exptl_crystal_density_diffrn 1.437
_exptl_crystal_density_method 'not measured'
_exptl_crystal_description plate
_exptl_crystal_F_000 688
_exptl_crystal_size_max 0.40
_exptl_crystal_size_mid 0.30
_exptl_crystal_size_min 0.10
_refine_diff_density_max 0.294
_refine_diff_density_min -0.275
_refine_ls_extinction_method none
_refine_ls_goodness_of_fit_ref 1.051
_refine_ls_hydrogen_treatment refall
_refine_ls_matrix_type full
_refine_ls_number_parameters 246
_refine_ls_number_reflns 3331
_refine_ls_number_restraints 0
_refine_ls_restrained_S_all 1.051
_refine_ls_R_factor_all 0.0366
_refine_ls_R_factor_gt 0.0279
_refine_ls_shift/su_max <0.001
_refine_ls_shift/su_mean 0.000
_refine_ls_structure_factor_coef Fsqd
_refine_ls_weighting_details 'calc w = 1/[\s^2^(Fo^2^)+(0.05P)^2^+0.2P] where P = (Fo^2^+2Fc^2^)/3'
_refine_ls_weighting_scheme calc
_refine_ls_wR_factor_gt 0.0755
_refine_ls_wR_factor_ref 0.0786
_reflns_number_gt 2764
_reflns_number_total 3331
_reflns_threshold_expression I>2\s(I)
_cod_data_source_file cm6008.cif
_cod_data_source_block I
_cod_depositor_comments
;
The following automatic conversions were performed:
'_symmetry_cell_setting' value 'Monoclinic' changed to 'monoclinic'
according to '/home/saulius/struct/CIF-dictionaries/cif_core.dic'
dictionary named 'cif_core.dic' version 2.4.1 from 2010-06-29.

Automatic conversion script
Id: cif_fix_enum 1527 2010-12-29 10:47:43Z saulius 

The following automatic conversions were performed:

'_symmetry_cell_setting' value 'Monoclinic' changed to 'monoclinic'
according to /home/saulius/struct/CIF-dictionaries/cif_core.dic
dictionary named 'cif_core.dic' version 2.4.1 from 2010-06-29.

Automatic conversion script
Id: cif_fix_values 1715 2011-07-08 13:25:40Z adriana 
;
_cod_original_cell_volume 1531.4(5)
_cod_original_sg_symbol_H-M 'P 21/c'
_cod_database_code 2201415
_cod_database_fobs_code 2201415

loop_
_symmetry_equiv_pos_as_xyz
'x, y, z'
'-x, y+1/2, -z+1/2'
'-x, -y, -z'
'x, -y-1/2, z-1/2'

loop_
_atom_site_label
_atom_site_fract_x
_atom_site_fract_y
_atom_site_fract_z
_atom_site_U_iso_or_equiv
_atom_site_adp_type
_atom_site_calc_flag
_atom_site_refinement_flags
_atom_site_occupancy
_atom_site_disorder_assembly
_atom_site_disorder_group
_atom_site_type_symbol
P -0.00648(3) 0.34204(3) 0.10643(3) 0.02226(10) Uani d . 1 . . P
S1 -0.10702(3) 0.44896(3) 0.18207(4) 0.02998(11) Uani d . 1 . . S
S2 -0.08603(3) 0.25960(3) -0.03473(4) 0.02970(11) Uani d . 1 . . S
N1 0.11751(10) 0.40119(11) 0.07569(12) 0.0267(3) Uani d . 1 . . N
H1N 0.1185(16) 0.4429(16) 0.0169(19) 0.043(5) Uiso d . 1 . . H
N2 0.06916(11) 0.26046(10) 0.21474(12) 0.0251(3) Uani d . 1 . . N
H2N 0.0395(16) 0.2376(14) 0.2697(18) 0.030(5) Uiso d . 1 . . H
C1 0.21753(12) 0.35782(11) 0.14134(13) 0.0219(3) Uani d . 1 . . C
C2 0.32980(13) 0.38618(12) 0.13501(13) 0.0249(3) Uani d . 1 . . C
H2 0.3483(15) 0.4425(14) 0.0790(16) 0.032(4) Uiso d . 1 . . H
C3 0.42046(12) 0.33272(12) 0.21349(13) 0.0248(3) Uani d . 1 . . C
C4 0.53880(13) 0.35772(13) 0.21026(15) 0.0302(3) Uani d . 1 . . C
H4 0.5591(14) 0.4120(14) 0.1515(15) 0.030(4) Uiso d . 1 . . H
C5 0.62486(14) 0.30543(15) 0.28703(15) 0.0336(4) Uani d . 1 . . C
H5 0.6987(16) 0.3233(14) 0.2824(16) 0.034(5) Uiso d . 1 . . H
C6 0.59696(14) 0.22550(14) 0.37127(16) 0.0343(4) Uani d . 1 . . C
H6 0.6574(16) 0.1896(14) 0.4230(17) 0.036(5) Uiso d . 1 . . H
C7 0.48318(13) 0.19927(14) 0.37653(15) 0.0309(3) Uani d . 1 . . C
H7 0.4632(16) 0.1438(15) 0.4319(17) 0.038(5) Uiso d . 1 . . H
C8 0.39203(13) 0.25143(12) 0.29864(13) 0.0250(3) Uani d . 1 . . C
C9 0.27364(13) 0.22423(12) 0.30422(14) 0.0243(3) Uani d . 1 . . C
H9 0.2548(13) 0.1716(13) 0.3613(15) 0.024(4) Uiso d . 1 . . H
C10 0.18925(12) 0.27584(11) 0.22662(13) 0.0223(3) Uani d . 1 . . C
N3 0.12713(16) 0.51061(15) 0.35748(18) 0.0513(5) Uani d . 1 . . N
H3N 0.068(2) 0.510(2) 0.312(2) 0.072(8) Uiso d . 1 . . H
C11 0.1432(2) 0.45051(17) 0.4613(3) 0.0606(7) Uani d . 1 . . C
H11 0.087(2) 0.413(2) 0.479(3) 0.095(9) Uiso d . 1 . . H
C12 0.2477(2) 0.45281(17) 0.5322(2) 0.0552(6) Uani d . 1 . . C
H12 0.268(2) 0.415(2) 0.604(3) 0.085(8) Uiso d . 1 . . H
C13 0.33487(18) 0.51536(16) 0.49544(17) 0.0448(4) Uani d . 1 . . C
H13 0.4124(19) 0.5174(17) 0.545(2) 0.059(6) Uiso d . 1 . . H
C14 0.31582(18) 0.57502(16) 0.39022(18) 0.0438(4) Uani d . 1 . . C
H14 0.3749(19) 0.6195(19) 0.361(2) 0.064(6) Uiso d . 1 . . H
C15 0.21102(19) 0.57213(16) 0.32180(18) 0.0463(5) Uani d . 1 . . C
H15 0.1928(19) 0.6162(19) 0.247(2) 0.065(6) Uiso d . 1 . . H

loop_
_atom_site_aniso_label
_atom_site_aniso_U_11
_atom_site_aniso_U_22
_atom_site_aniso_U_33
_atom_site_aniso_U_12
_atom_site_aniso_U_13
_atom_site_aniso_U_23
P 0.02083(19) 0.02580(19) 0.02035(19) 0.00149(14) 0.00353(14) 0.00430(14)
S1 0.0315(2) 0.0328(2) 0.0274(2) 0.00757(16) 0.01034(16) 0.00468(15)
S2 0.0275(2) 0.0357(2) 0.0247(2) -0.00089(15) -0.00071(15) 0.00002(15)
N1 0.0230(6) 0.0313(7) 0.0262(7) 0.0000(5) 0.0042(5) 0.0113(5)
N2 0.0205(6) 0.0318(7) 0.0231(7) -0.0012(5) 0.0037(5) 0.0098(5)
C1 0.0243(7) 0.0233(7) 0.0184(7) -0.0002(5) 0.0037(5) -0.0006(5)
C2 0.0276(7) 0.0258(7) 0.0221(7) -0.0023(6) 0.0063(6) 0.0011(6)
C3 0.0241(7) 0.0291(7) 0.0214(7) -0.0024(6) 0.0042(6) -0.0060(6)
C4 0.0272(8) 0.0360(8) 0.0280(8) -0.0058(6) 0.0061(6) -0.0039(7)
C5 0.0215(8) 0.0447(9) 0.0345(9) -0.0044(7) 0.0036(6) -0.0074(7)
C6 0.0236(8) 0.0441(9) 0.0331(9) 0.0035(7) -0.0033(7) -0.0031(7)
C7 0.0273(8) 0.0383(8) 0.0262(8) 0.0007(7) 0.0011(6) 0.0020(7)
C8 0.0244(7) 0.0295(7) 0.0208(7) -0.0001(6) 0.0017(6) -0.0034(6)
C9 0.0253(7) 0.0272(7) 0.0205(7) -0.0003(6) 0.0035(6) 0.0033(6)
C10 0.0221(7) 0.0247(7) 0.0204(7) -0.0021(5) 0.0042(6) -0.0018(5)
N3 0.0425(10) 0.0530(10) 0.0556(11) 0.0052(8) -0.0034(9) -0.0315(9)
C11 0.0657(15) 0.0400(11) 0.0846(19) -0.0197(10) 0.0407(14) -0.0206(11)
C12 0.0828(17) 0.0448(11) 0.0409(11) 0.0025(11) 0.0185(11) 0.0081(9)
C13 0.0497(11) 0.0484(10) 0.0353(10) 0.0055(9) 0.0021(9) -0.0064(8)
C14 0.0494(11) 0.0440(10) 0.0400(11) -0.0038(9) 0.0135(9) 0.0002(8)
C15 0.0609(13) 0.0458(10) 0.0318(10) 0.0108(9) 0.0056(9) -0.0026(8)

loop_
_atom_type_symbol
_atom_type_description
_atom_type_scat_dispersion_real
_atom_type_scat_dispersion_imag
_atom_type_scat_source
C C 0.0033 0.0016 'International Tables Vol C Tables 4.2.6.8 and 6.1.1.4'
H H 0.0000 0.0000 'International Tables Vol C Tables 4.2.6.8 and 6.1.1.4'
N N 0.0061 0.0033 'International Tables Vol C Tables 4.2.6.8 and 6.1.1.4'
P P 0.1023 0.0942 'International Tables Vol C Tables 4.2.6.8 and 6.1.1.4'
S S 0.1246 0.1234 'International Tables Vol C Tables 4.2.6.8 and 6.1.1.4'

loop_
_geom_angle_atom_site_label_1
_geom_angle_atom_site_label_2
_geom_angle_atom_site_label_3
_geom_angle
_geom_angle_publ_flag
N1 P N2 90.41(6) yes
N1 P S2 111.72(5) yes
N2 P S2 114.77(5) yes
N1 P S1 112.89(5) yes
N2 P S1 110.27(5) yes
S2 P S1 114.49(3) yes
C1 N1 P 114.85(10) yes
C1 N1 H1N 122.6(14) yes
P N1 H1N 121.4(14) yes
C10 N2 P 113.98(10) yes
C10 N2 H2N 120.8(13) yes
P N2 H2N 120.3(13) yes
C2 C1 N1 128.61(13) yes
C2 C1 C10 121.00(13) no
N1 C1 C10 110.36(12) yes
C1 C2 C3 119.61(14) no
C1 C2 H2 120.7(10) no
C3 C2 H2 119.6(10) no
C4 C3 C2 122.23(14) no
C4 C3 C8 118.50(14) no
C2 C3 C8 119.27(13) no
C5 C4 C3 121.28(15) no
C5 C4 H4 119.6(10) no
C3 C4 H4 119.1(10) no
C4 C5 C6 120.28(15) no
C4 C5 H5 118.8(11) no
C6 C5 H5 120.9(11) no
C7 C6 C5 119.86(15) no
C7 C6 H6 120.9(11) no
C5 C6 H6 119.2(11) no
C6 C7 C8 121.44(16) no
C6 C7 H7 120.7(11) no
C8 C7 H7 117.9(11) no
C7 C8 C3 118.63(14) no
C7 C8 C9 121.43(14) no
C3 C8 C9 119.93(13) no
C10 C9 C8 119.22(14) no
C10 C9 H9 120.8(10) no
C8 C9 H9 120.0(10) no
C9 C10 N2 128.75(14) no
C9 C10 C1 120.96(13) v
N2 C10 C1 110.29(12) yes
C15 N3 C11 121.93(19) no
C15 N3 H3N 115.1(19) no
C11 N3 H3N 122.9(19) no
N3 C11 C12 119.5(2) no
N3 C11 H11 118(2) no
C12 C11 H11 123(2) no
C11 C12 C13 118.9(2) no
C11 C12 H12 126.3(16) no
C13 C12 H12 114.8(16) no
C14 C13 C12 120.1(2) no
C14 C13 H13 119.5(13) no
C12 C13 H13 120.3(13) no
C15 C14 C13 119.88(19) no
C15 C14 H14 117.3(13) no
C13 C14 H14 122.8(13) no
N3 C15 C14 119.66(19) no
N3 C15 H15 117.8(13) no
C14 C15 H15 122.5(13) no

loop_
_geom_bond_atom_site_label_1
_geom_bond_atom_site_label_2
_geom_bond_site_symmetry_2
_geom_bond_distance
_geom_bond_publ_flag
P N1 . 1.6870(13) yes
P N2 . 1.6966(13) yes
P S2 . 1.9703(6) yes
P S1 . 1.9960(6) yes
N1 C1 . 1.3874(19) yes
N1 H1N . 0.82(2) yes
N2 C10 . 1.4012(18) yes
N2 H2N . 0.79(2) yes
C1 C2 . 1.364(2) no
C1 C10 . 1.4317(19) no
C2 C3 . 1.424(2) no
C2 H2 . 0.960(17) no
C3 C4 . 1.418(2) no
C3 C8 . 1.426(2) no
C4 C5 . 1.373(2) no
C4 H4 . 0.972(17) no
C5 C6 . 1.406(2) no
C5 H5 . 0.896(18) no
C6 C7 . 1.373(2) no
C6 H6 . 0.947(18) no
C7 C8 . 1.418(2) no
C7 H7 . 0.954(19) no
C8 C9 . 1.429(2) no
C9 C10 . 1.362(2) no
C9 H9 . 0.940(16) no
N3 C15 . 1.327(3) no
N3 C11 . 1.348(3) no
N3 H3N . 0.80(3) no
C11 C12 . 1.357(4) no
C11 H11 . 0.84(3) no
C12 C13 . 1.369(3) no
C12 H12 . 0.92(3) no
C13 C14 . 1.360(3) no
C13 H13 . 0.99(2) no
C14 C15 . 1.347(3) no
C14 H14 . 0.96(2) no
C15 H15 . 0.98(2) no

loop_
_geom_hbond_atom_site_label_D
_geom_hbond_atom_site_label_H
_geom_hbond_atom_site_label_A
_geom_hbond_site_symmetry_A
_geom_hbond_distance_DH
_geom_hbond_distance_HA
_geom_hbond_distance_DA
_geom_hbond_angle_DHA
N1 H1N S1 3_565 0.82(2) 2.55(2) 3.3632(15) 172.3(18)
N3 H3N S1 . 0.80(3) 2.44(3) 3.2127(19) 163(2)

loop_
_cod_related_entry_id
_cod_related_entry_database
_cod_related_entry_code
1 ChemSpider 30654672
